data_4516570
loop_
_publ_author_name
'Patyk, Ewa'
'Podsiad\/lo, Marcin'
'Katrusiak, Andrzej'

_publ_section_title
;
 Discrete CH&#x00B7;&#x00B7;&#x00B7;N Bonded Patterns Modified by
 Temperature and Pressure in Four Pyrazine Polymorphs
;
_journal_issue 12
_journal_name_full 'Crystal Growth &amp; Design'
_journal_page_first 5670
_journal_paper_doi 10.1021/acs.cgd.5b01475
_journal_volume 15
_journal_year 2015
_chemical_formula_moiety 'C4 H4 N2'
_chemical_formula_sum 'C4 H4 N2'
_chemical_formula_weight 80.09
_chemical_melting_point 325
_chemical_name_common pyrazine
_chemical_name_systematic
; 
pyrazine phase II
;
_space_group_IT_number 14
_space_group_name_Hall '-P 2ybc'
_space_group_name_H-M_alt 'P 1 21/c 1'
_symmetry_cell_setting monoclinic
_symmetry_space_group_name_Hall '-P 2ybc'
_symmetry_space_group_name_H-M 'P 1 21/c 1'
_atom_sites_solution_hydrogens geom
_atom_sites_solution_primary direct
_atom_sites_solution_secondary difmap
_audit_creation_method SHELXL-97
_cell_angle_alpha 90.00
_cell_angle_beta 117.15(4)
_cell_angle_gamma 90.00
_cell_formula_units_Z 4
_cell_length_a 11.252(3)
_cell_length_b 3.8312(11)
_cell_length_c 11.074(4)
_cell_measurement_reflns_used 1285
_cell_measurement_temperature 310.0(1)
_cell_measurement_theta_max 26.79
_cell_measurement_theta_min 3.68
_cell_volume 424.8(3)
_computing_cell_refinement 'CrysAlisRED (Oxford Diffraction, 2004)'
_computing_data_collection 'CrysAlisCCD (Oxford Diffraction, 2004)'
_computing_data_reduction 'CrysAlisRED (Oxford Diffraction, 2004)'
_computing_molecular_graphics 'SHELXTL (Sheldrick, 1990)'
_computing_publication_material 'SHELXL--97 (Sheldrick, 1997)'
_computing_structure_refinement 'SHELXL--97 (Sheldrick, 1997)'
_computing_structure_solution 'SHELXS--97 (Sheldrick, 1997)'
_diffrn_ambient_pressure 100
_diffrn_ambient_temperature 310.0(1)
_diffrn_measured_fraction_theta_full 0.920
_diffrn_measured_fraction_theta_max 0.920
_diffrn_measurement_device_type 'KM-4 CCD'
_diffrn_measurement_method \w-scans
_diffrn_radiation_monochromator graphite
_diffrn_radiation_source 'fine-focus sealed tube'
_diffrn_radiation_type MoK\a
_diffrn_radiation_wavelength 0.71073
_diffrn_reflns_av_R_equivalents 0.0113
_diffrn_reflns_av_sigmaI/netI 0.0241
_diffrn_reflns_limit_h_max 14
_diffrn_reflns_limit_h_min -13
_diffrn_reflns_limit_k_max 2
_diffrn_reflns_limit_k_min -4
_diffrn_reflns_limit_l_max 7
_diffrn_reflns_limit_l_min -13
_diffrn_reflns_number 1285
_diffrn_reflns_theta_full 26.79
_diffrn_reflns_theta_max 26.79
_diffrn_reflns_theta_min 3.68
_diffrn_standards_decay_% 0
_diffrn_standards_interval_count 0
_diffrn_standards_number 0
_exptl_absorpt_coefficient_mu 0.083
_exptl_absorpt_correction_T_max 0.984
_exptl_absorpt_correction_T_min 0.984
_exptl_absorpt_correction_type numerical
_exptl_absorpt_process_details
; 
 Correction for absorption was made using XEMP (SHELXTL, 
 Sheldrick (1990)).
;
_exptl_crystal_colour colourless
_exptl_crystal_density_diffrn 1.252
_exptl_crystal_density_method 'not measured'
_exptl_crystal_description irregular
_exptl_crystal_F_000 168
_exptl_crystal_size_max 0.20
_exptl_crystal_size_mid 0.20
_exptl_crystal_size_min 0.20
_refine_diff_density_max 0.072
_refine_diff_density_min -0.072
_refine_diff_density_rms 0.020
_refine_ls_extinction_method none
_refine_ls_goodness_of_fit_ref 1.045
_refine_ls_hydrogen_treatment constr
_refine_ls_matrix_type full
_refine_ls_number_parameters 55
_refine_ls_number_reflns 830
_refine_ls_number_restraints 0
_refine_ls_restrained_S_all 1.045
_refine_ls_R_factor_all 0.0692
_refine_ls_R_factor_gt 0.0436
_refine_ls_shift/su_max 0.000
_refine_ls_shift/su_mean 0.000
_refine_ls_structure_factor_coef Fsqd
_refine_ls_weighting_details 'calc w=1/[\s^2^(Fo^2^)+(0.0439P)^2^+0.0408P] where P=(Fo^2^+2Fc^2^)/3'
_refine_ls_weighting_scheme calc
_refine_ls_wR_factor_gt 0.0971
_refine_ls_wR_factor_ref 0.1089
_reflns_number_gt 582
_reflns_number_total 830
_reflns_threshold_expression >2sigma(I)
_cod_data_source_file cg5b01475_si_002.cif
_cod_data_source_block phaseII_310K
_cod_original_cell_volume 424.8(2)
_cod_original_sg_symbol_H-M 'P 21/c'
_cod_database_code 4516570

loop_
_symmetry_equiv_pos_as_xyz
'x, y, z'
'-x, y+1/2, -z+1/2'
'-x, -y, -z'
'x, -y-1/2, z-1/2'

loop_
_atom_site_label
_atom_site_type_symbol
_atom_site_fract_x
_atom_site_fract_y
_atom_site_fract_z
_atom_site_U_iso_or_equiv
_atom_site_adp_type
_atom_site_occupancy
_atom_site_symmetry_multiplicity
_atom_site_calc_flag
_atom_site_refinement_flags
N1 N 0.07781(13) 0.0061(4) 0.13925(12) 0.0781(5) Uani 1 1 d .
C2 C 0.12301(15) 0.1102(5) 0.05407(16) 0.0714(5) Uani 1 1 d .
H2 H 0.2104 0.1910 0.0891 0.086 Uiso 1 1 calc R
C3 C -0.04692(16) -0.1036(5) 0.08236(16) 0.0707(5) Uani 1 1 d .
H3 H -0.0839 -0.1791 0.1377 0.085 Uiso 1 1 calc R
N11 N 0.41979(14) 0.4829(5) 0.06449(14) 0.0840(5) Uani 1 1 d .
C12 C 0.54634(17) 0.3907(5) 0.12456(15) 0.0758(5) Uani 1 1 d .
H12 H 0.5832 0.3105 0.2136 0.091 Uiso 1 1 calc R
C13 C 0.37529(16) 0.5921(5) -0.06186(17) 0.0764(5) Uani 1 1 d .
H13 H 0.2864 0.6599 -0.1096 0.092 Uiso 1 1 calc R

loop_
_atom_site_aniso_label
_atom_site_aniso_U_11
_atom_site_aniso_U_22
_atom_site_aniso_U_33
_atom_site_aniso_U_23
_atom_site_aniso_U_13
_atom_site_aniso_U_12
N1 0.0691(8) 0.1081(13) 0.0528(7) 0.0046(7) 0.0241(6) 0.0010(8)
C2 0.0570(8) 0.0859(12) 0.0695(10) 0.0018(9) 0.0271(8) -0.0034(8)
C3 0.0719(10) 0.0873(12) 0.0641(9) 0.0114(9) 0.0406(8) 0.0052(9)
N11 0.0749(9) 0.1147(13) 0.0717(9) -0.0091(8) 0.0416(8) -0.0158(8)
C12 0.0800(11) 0.0883(13) 0.0516(8) -0.0002(8) 0.0237(8) -0.0154(10)
C13 0.0585(9) 0.0931(14) 0.0692(10) -0.0056(9) 0.0219(8) -0.0041(9)

loop_
_atom_type_symbol
_atom_type_description
_atom_type_scat_dispersion_real
_atom_type_scat_dispersion_imag
_atom_type_scat_source
C C 0.0033 0.0016 'International Tables Vol C Tables 4.2.6.8 and 6.1.1.4'
H H 0.0000 0.0000 'International Tables Vol C Tables 4.2.6.8 and 6.1.1.4'
N N 0.0061 0.0033 'International Tables Vol C Tables 4.2.6.8 and 6.1.1.4'

loop_
_geom_angle_atom_site_label_1
_geom_angle_atom_site_label_2
_geom_angle_atom_site_label_3
_geom_angle
_geom_angle_site_symmetry_3
C3 N1 C2 115.34(14) .
N1 C2 C3 122.51(15) 3
N1 C3 C2 122.15(15) 3
C12 N11 C13 114.86(15) .
N11 C12 C13 122.49(15) 3_665
N11 C13 C12 122.65(16) 3_665

loop_
_geom_bond_atom_site_label_1
_geom_bond_atom_site_label_2
_geom_bond_distance
_geom_bond_site_symmetry_2
N1 C3 1.318(2) .
N1 C2 1.321(2) .
C2 C3 1.355(2) 3
C3 C2 1.355(2) 3
N11 C12 1.315(2) .
N11 C13 1.321(2) .
C12 C13 1.350(2) 3_665
C13 C12 1.350(2) 3_665
